data_7130963
loop_
_publ_author_name
'Federmann, Patrick'
'Bosse, Tamino'
'Wolff, Siad'
'Cula, Beatrice'
'Herwig, Christian'
'Limberg, Christian'

_publ_section_title
;
 A strained intramolecular P/Al-FLP and its reactivity toward allene
;
_journal_name_full 'Chemical Communications'
_journal_paper_doi 10.1039/D2CC05640B
_journal_year 2022
_chemical_formula_sum 'C24 H16 Al Cl2 P'
_chemical_formula_weight 433.22
_space_group_crystal_system monoclinic
_space_group_IT_number 14
_space_group_name_Hall '-P 2yn'
_space_group_name_H-M_alt 'P 1 21/n 1'
_atom_sites_solution_hydrogens geom
_audit_creation_method SHELXL-2018/3
_audit_update_record
;
2022-06-17 deposited with the CCDC.	2022-11-01 downloaded from the CCDC.
;
_cell_angle_alpha 90
_cell_angle_beta 97.645(2)
_cell_angle_gamma 90
_cell_formula_units_Z 4
_cell_length_a 11.3572(10)
_cell_length_b 12.4085(11)
_cell_length_c 14.7374(9)
_cell_measurement_reflns_used 9721
_cell_measurement_temperature 100(2)
_cell_measurement_theta_max 25.38
_cell_measurement_theta_min 2.44
_cell_volume 2058.4(3)
_computing_cell_refinement 'Bruker SAINT'
_computing_data_collection 'Bruker APEX3'
_computing_data_reduction 'Bruker SAINT'
_computing_structure_refinement 'SHELXL-2018/3 (Sheldrick, 2018)'
_computing_structure_solution 'SHELXT 2014/5 (Sheldrick, 2014)'
_diffrn_ambient_temperature 100(2)
_diffrn_measured_fraction_theta_full 0.998
_diffrn_measured_fraction_theta_max 0.997
_diffrn_measurement_device_type 'Bruker D8 Venture'
_diffrn_measurement_method '\f and \w scans'
_diffrn_radiation_type MoK\a
_diffrn_radiation_wavelength 0.71073
_diffrn_reflns_av_R_equivalents 0.0332
_diffrn_reflns_av_unetI/netI 0.0099
_diffrn_reflns_Laue_measured_fraction_full 0.998
_diffrn_reflns_Laue_measured_fraction_max 0.997
_diffrn_reflns_limit_h_max 13
_diffrn_reflns_limit_h_min -13
_diffrn_reflns_limit_k_max 14
_diffrn_reflns_limit_k_min -14
_diffrn_reflns_limit_l_max 17
_diffrn_reflns_limit_l_min -17
_diffrn_reflns_number 95869
_diffrn_reflns_point_group_measured_fraction_full 0.998
_diffrn_reflns_point_group_measured_fraction_max 0.997
_diffrn_reflns_theta_full 25.000
_diffrn_reflns_theta_max 25.372
_diffrn_reflns_theta_min 2.132
_exptl_absorpt_coefficient_mu 0.443
_exptl_absorpt_correction_T_max 0.7452
_exptl_absorpt_correction_T_min 0.6453
_exptl_absorpt_correction_type multi-scan
_exptl_absorpt_process_details SADABS
_exptl_crystal_colour yellow
_exptl_crystal_density_diffrn 1.398
_exptl_crystal_description block
_exptl_crystal_F_000 888
_exptl_crystal_size_max 0.43
_exptl_crystal_size_mid 0.25
_exptl_crystal_size_min 0.18
_refine_diff_density_max 0.349
_refine_diff_density_min -0.232
_refine_diff_density_rms 0.042
_refine_ls_extinction_method none
_refine_ls_goodness_of_fit_ref 1.025
_refine_ls_hydrogen_treatment constr
_refine_ls_matrix_type full
_refine_ls_number_parameters 253
_refine_ls_number_reflns 3775
_refine_ls_number_restraints 0
_refine_ls_restrained_S_all 1.025
_refine_ls_R_factor_all 0.0248
_refine_ls_R_factor_gt 0.0237
_refine_ls_shift/su_max 0.001
_refine_ls_shift/su_mean 0.000
_refine_ls_structure_factor_coef Fsqd
_refine_ls_weighting_details 'w=1/[\s^2^(Fo^2^)+(0.0303P)^2^+1.4173P] where P=(Fo^2^+2Fc^2^)/3'
_refine_ls_weighting_scheme calc
_refine_ls_wR_factor_gt 0.0623
_refine_ls_wR_factor_ref 0.0632
_reflns_Friedel_coverage 0.000
_reflns_number_gt 3615
_reflns_number_total 3775
_reflns_threshold_expression 'I > 2\s(I)'
_cod_data_source_file d2cc05640b2.cif
_cod_data_source_block pf282
_cod_original_sg_symbol_H-M 'P 21/n'
_cod_database_code 7130963
_shelx_shelxl_version_number 2018/3
_shelx_space_group_comment
;
The symmetry employed for this shelxl refinement is uniquely defined
by the following loop, which should always be used as a source of
symmetry information in preference to the above space-group names.
They are only intended as comments.
;

loop_
_space_group_symop_operation_xyz
'x, y, z'
'-x+1/2, y+1/2, -z+1/2'
'-x, -y, -z'
'x-1/2, -y-1/2, z-1/2'

loop_
_atom_site_label
_atom_site_type_symbol
_atom_site_fract_x
_atom_site_fract_y
_atom_site_fract_z
_atom_site_U_iso_or_equiv
_atom_site_adp_type
_atom_site_occupancy
_atom_site_site_symmetry_order
_atom_site_calc_flag
_atom_site_refinement_flags_posn
_atom_site_refinement_flags_adp
_atom_site_refinement_flags_occupancy
_atom_site_disorder_assembly
_atom_site_disorder_group
Cl1 Cl 0.69348(3) 0.58880(3) 0.26800(2) 0.02137(9) Uani 1 1 d . . . . .
Al1 Al 0.75830(3) 0.61580(3) 0.40885(3) 0.01423(10) Uani 1 1 d . . . . .
C1 C 0.71456(11) 0.50610(11) 0.49404(9) 0.0146(3) Uani 1 1 d . . . . .
Cl2 Cl 0.93987(3) 0.66471(3) 0.42628(2) 0.02216(9) Uani 1 1 d . . . . .
P2 P 0.65457(3) 0.78682(3) 0.45137(2) 0.01331(9) Uani 1 1 d . . . . .
C2 C 0.74794(12) 0.39771(11) 0.51850(9) 0.0177(3) Uani 1 1 d . . . . .
H2 H 0.799032 0.360301 0.483235 0.021 Uiso 1 1 calc R U . . .
C4 C 0.63047(12) 0.39282(11) 0.64889(10) 0.0190(3) Uani 1 1 d . . . . .
H4 H 0.605042 0.355860 0.699288 0.023 Uiso 1 1 calc R U . . .
C3 C 0.70833(12) 0.34522(11) 0.59195(10) 0.0197(3) Uani 1 1 d . . . . .
H3 H 0.734596 0.273506 0.604997 0.024 Uiso 1 1 calc R U . . .
C5 C 0.59506(11) 0.49579(11) 0.62556(9) 0.0157(3) Uani 1 1 d . . . . .
C6 C 0.63809(11) 0.54642(11) 0.55013(9) 0.0149(3) Uani 1 1 d . . . . .
C7 C 0.58019(11) 0.64883(11) 0.56989(9) 0.0146(3) Uani 1 1 d . . . . .
C9 C 0.51024(12) 0.82100(12) 0.60138(9) 0.0191(3) Uani 1 1 d . . . . .
H9 H 0.501731 0.895898 0.588822 0.023 Uiso 1 1 calc R U . . .
C8 C 0.57233(11) 0.75436(11) 0.54462(9) 0.0148(3) Uani 1 1 d . . . . .
C10 C 0.46241(13) 0.77696(12) 0.67460(10) 0.0216(3) Uani 1 1 d . . . . .
H10 H 0.419866 0.823129 0.710095 0.026 Uiso 1 1 calc R U . . .
C11 C 0.47345(12) 0.66608(12) 0.69972(9) 0.0197(3) Uani 1 1 d . . . . .
H11 H 0.440526 0.637977 0.750778 0.024 Uiso 1 1 calc R U . . .
C12 C 0.53420(12) 0.60264(11) 0.64602(9) 0.0161(3) Uani 1 1 d . . . . .
C13 C 0.55532(12) 0.84383(11) 0.35712(9) 0.0156(3) Uani 1 1 d . . . . .
C14 C 0.59518(13) 0.85245(12) 0.27171(10) 0.0209(3) Uani 1 1 d . . . . .
H14 H 0.672110 0.827300 0.263647 0.025 Uiso 1 1 calc R U . . .
C15 C 0.52214(14) 0.89783(13) 0.19867(10) 0.0254(3) Uani 1 1 d . . . . .
H15 H 0.549170 0.903715 0.140574 0.030 Uiso 1 1 calc R U . . .
C16 C 0.40962(14) 0.93466(13) 0.21029(10) 0.0266(3) Uani 1 1 d . . . . .
H16 H 0.360020 0.965992 0.160211 0.032 Uiso 1 1 calc R U . . .
C17 C 0.36969(13) 0.92582(12) 0.29453(11) 0.0249(3) Uani 1 1 d . . . . .
H17 H 0.292390 0.950514 0.302022 0.030 Uiso 1 1 calc R U . . .
C18 C 0.44208(12) 0.88097(11) 0.36838(10) 0.0189(3) Uani 1 1 d . . . . .
H18 H 0.414613 0.875589 0.426343 0.023 Uiso 1 1 calc R U . . .
C19 C 0.75335(11) 0.89657(11) 0.49406(9) 0.0154(3) Uani 1 1 d . . . . .
C20 C 0.83367(12) 0.87921(12) 0.57331(9) 0.0200(3) Uani 1 1 d . . . . .
H20 H 0.837234 0.810977 0.602792 0.024 Uiso 1 1 calc R U . . .
C21 C 0.90812(13) 0.96215(13) 0.60866(10) 0.0239(3) Uani 1 1 d . . . . .
H21 H 0.962584 0.950537 0.662507 0.029 Uiso 1 1 calc R U . . .
C22 C 0.90338(13) 1.06194(13) 0.56575(10) 0.0243(3) Uani 1 1 d . . . . .
H22 H 0.954069 1.118560 0.590537 0.029 Uiso 1 1 calc R U . . .
C23 C 0.82484(13) 1.07901(12) 0.48684(10) 0.0228(3) Uani 1 1 d . . . . .
H23 H 0.822083 1.147191 0.457312 0.027 Uiso 1 1 calc R U . . .
C24 C 0.74992(12) 0.99644(11) 0.45070(9) 0.0184(3) Uani 1 1 d . . . . .
H24 H 0.696366 1.008225 0.396388 0.022 Uiso 1 1 calc R U . . .

loop_
_atom_site_aniso_label
_atom_site_aniso_U_11
_atom_site_aniso_U_22
_atom_site_aniso_U_33
_atom_site_aniso_U_23
_atom_site_aniso_U_13
_atom_site_aniso_U_12
Cl1 0.02137(17) 0.02826(19) 0.01421(16) -0.00291(13) 0.00134(12) -0.00231(14)
Al1 0.01187(19) 0.0172(2) 0.01373(19) -0.00037(15) 0.00189(14) -0.00033(15)
C1 0.0110(6) 0.0173(7) 0.0146(6) -0.0018(5) -0.0015(5) -0.0011(5)
Cl2 0.01226(16) 0.02653(19) 0.02773(19) -0.00204(14) 0.00277(13) -0.00227(13)
P2 0.01171(16) 0.01514(17) 0.01297(17) 0.00139(12) 0.00122(12) 0.00059(12)
C2 0.0136(6) 0.0175(7) 0.0214(7) -0.0031(5) 0.0006(5) 0.0002(5)
C4 0.0193(7) 0.0181(7) 0.0193(7) 0.0024(5) 0.0015(5) -0.0033(5)
C3 0.0188(7) 0.0140(7) 0.0255(7) 0.0006(5) -0.0005(5) 0.0002(5)
C5 0.0128(6) 0.0184(7) 0.0154(6) -0.0008(5) 0.0007(5) -0.0019(5)
C6 0.0128(6) 0.0153(6) 0.0155(6) 0.0003(5) -0.0019(5) -0.0010(5)
C7 0.0108(6) 0.0184(7) 0.0141(6) -0.0009(5) 0.0004(5) -0.0001(5)
C9 0.0198(7) 0.0174(7) 0.0201(7) -0.0001(5) 0.0030(5) 0.0029(5)
C8 0.0120(6) 0.0184(7) 0.0139(6) 0.0005(5) 0.0011(5) -0.0001(5)
C10 0.0220(7) 0.0244(8) 0.0194(7) -0.0027(6) 0.0063(6) 0.0051(6)
C11 0.0187(7) 0.0248(7) 0.0163(7) 0.0016(5) 0.0051(5) 0.0003(6)
C12 0.0145(6) 0.0180(7) 0.0155(6) 0.0015(5) 0.0005(5) -0.0013(5)
C13 0.0146(6) 0.0145(6) 0.0167(6) 0.0016(5) -0.0015(5) -0.0018(5)
C14 0.0179(7) 0.0245(7) 0.0201(7) 0.0022(6) 0.0018(5) 0.0005(6)
C15 0.0290(8) 0.0287(8) 0.0176(7) 0.0048(6) -0.0003(6) -0.0015(6)
C16 0.0256(8) 0.0266(8) 0.0243(8) 0.0047(6) -0.0090(6) 0.0010(6)
C17 0.0161(7) 0.0248(8) 0.0319(8) 0.0011(6) -0.0035(6) 0.0030(6)
C18 0.0165(7) 0.0186(7) 0.0213(7) -0.0003(5) 0.0014(5) 0.0000(5)
C19 0.0125(6) 0.0183(7) 0.0158(6) -0.0017(5) 0.0034(5) -0.0001(5)
C20 0.0177(7) 0.0236(7) 0.0182(7) 0.0023(6) 0.0011(5) 0.0002(6)
C21 0.0191(7) 0.0344(8) 0.0172(7) -0.0018(6) -0.0005(5) -0.0033(6)
C22 0.0222(7) 0.0280(8) 0.0233(7) -0.0065(6) 0.0055(6) -0.0096(6)
C23 0.0252(7) 0.0195(7) 0.0248(7) -0.0002(6) 0.0066(6) -0.0033(6)
C24 0.0167(6) 0.0205(7) 0.0180(7) 0.0011(5) 0.0026(5) 0.0006(5)

loop_
_atom_type_symbol
_atom_type_description
_atom_type_scat_dispersion_real
_atom_type_scat_dispersion_imag
_atom_type_scat_source
C C 0.0033 0.0016 'International Tables Vol C Tables 4.2.6.8 and 6.1.1.4'
H H 0.0000 0.0000 'International Tables Vol C Tables 4.2.6.8 and 6.1.1.4'
Al Al 0.0645 0.0514 'International Tables Vol C Tables 4.2.6.8 and 6.1.1.4'
Cl Cl 0.1484 0.1585 'International Tables Vol C Tables 4.2.6.8 and 6.1.1.4'
P P 0.1023 0.0942 'International Tables Vol C Tables 4.2.6.8 and 6.1.1.4'

loop_
_geom_angle_atom_site_label_1
_geom_angle_atom_site_label_2
_geom_angle_atom_site_label_3
_geom_angle
_geom_angle_site_symmetry_1
_geom_angle_site_symmetry_3
_geom_angle_publ_flag
C1 Al1 Cl2 116.36(4) . . ?
C1 Al1 Cl1 115.46(4) . . ?
Cl2 Al1 Cl1 111.39(2) . . ?
C1 Al1 P2 104.85(4) . . ?
Cl2 Al1 P2 101.82(2) . . ?
Cl1 Al1 P2 105.02(2) . . ?
C6 C1 C2 111.04(12) . . ?
C6 C1 Al1 111.57(10) . . ?
C2 C1 Al1 137.15(10) . . ?
C8 P2 C13 109.77(6) . . ?
C8 P2 C19 105.12(6) . . ?
C13 P2 C19 105.34(6) . . ?
C8 P2 Al1 107.72(5) . . ?
C13 P2 Al1 113.44(5) . . ?
C19 P2 Al1 115.10(4) . . ?
C3 C2 C1 122.35(13) . . ?
C3 C2 H2 118.8 . . ?
C1 C2 H2 118.8 . . ?
C5 C4 C3 115.04(13) . . ?
C5 C4 H4 122.5 . . ?
C3 C4 H4 122.5 . . ?
C2 C3 C4 123.72(13) . . ?
C2 C3 H3 118.1 . . ?
C4 C3 H3 118.1 . . ?
C4 C5 C6 119.30(12) . . ?
C4 C5 C12 151.24(13) . . ?
C6 C5 C12 89.00(11) . . ?
C1 C6 C5 128.51(13) . . ?
C1 C6 C7 140.09(13) . . ?
C5 C6 C7 91.01(11) . . ?
C8 C7 C12 125.94(12) . . ?
C8 C7 C6 142.02(12) . . ?
C12 C7 C6 91.64(11) . . ?
C10 C9 C8 120.27(13) . . ?
C10 C9 H9 119.9 . . ?
C8 C9 H9 119.9 . . ?
C7 C8 C9 114.61(12) . . ?
C7 C8 P2 113.63(10) . . ?
C9 C8 P2 131.47(11) . . ?
C9 C10 C11 123.61(13) . . ?
C9 C10 H10 118.2 . . ?
C11 C10 H10 118.2 . . ?
C12 C11 C10 116.06(13) . . ?
C12 C11 H11 122.0 . . ?
C10 C11 H11 122.0 . . ?
C11 C12 C7 119.49(13) . . ?
C11 C12 C5 151.86(13) . . ?
C7 C12 C5 88.34(10) . . ?
C18 C13 C14 119.71(12) . . ?
C18 C13 P2 121.76(10) . . ?
C14 C13 P2 118.51(10) . . ?
C15 C14 C13 119.86(13) . . ?
C15 C14 H14 120.1 . . ?
C13 C14 H14 120.1 . . ?
C14 C15 C16 120.17(14) . . ?
C14 C15 H15 119.9 . . ?
C16 C15 H15 119.9 . . ?
C17 C16 C15 120.13(13) . . ?
C17 C16 H16 119.9 . . ?
C15 C16 H16 119.9 . . ?
C16 C17 C18 120.31(14) . . ?
C16 C17 H17 119.8 . . ?
C18 C17 H17 119.8 . . ?
C17 C18 C13 119.82(13) . . ?
C17 C18 H18 120.1 . . ?
C13 C18 H18 120.1 . . ?
C24 C19 C20 119.69(13) . . ?
C24 C19 P2 121.89(10) . . ?
C20 C19 P2 118.42(11) . . ?
C21 C20 C19 119.71(13) . . ?
C21 C20 H20 120.1 . . ?
C19 C20 H20 120.1 . . ?
C22 C21 C20 120.36(13) . . ?
C22 C21 H21 119.8 . . ?
C20 C21 H21 119.8 . . ?
C23 C22 C21 120.04(14) . . ?
C23 C22 H22 120.0 . . ?
C21 C22 H22 120.0 . . ?
C22 C23 C24 120.11(14) . . ?
C22 C23 H23 119.9 . . ?
C24 C23 H23 119.9 . . ?
C23 C24 C19 120.08(13) . . ?
C23 C24 H24 120.0 . . ?
C19 C24 H24 120.0 . . ?

loop_
_geom_bond_atom_site_label_1
_geom_bond_atom_site_label_2
_geom_bond_distance
_geom_bond_site_symmetry_2
_geom_bond_publ_flag
Cl1 Al1 2.1346(5) . ?
Al1 C1 1.9600(14) . ?
Al1 Cl2 2.1321(5) . ?
Al1 P2 2.5456(5) . ?
C1 C6 1.3707(19) . ?
C1 C2 1.4305(19) . ?
P2 C8 1.8068(13) . ?
P2 C13 1.8122(13) . ?
P2 C19 1.8224(14) . ?
C2 C3 1.388(2) . ?
C2 H2 0.9500 . ?
C4 C5 1.369(2) . ?
C4 C3 1.426(2) . ?
C4 H4 0.9500 . ?
C3 H3 0.9500 . ?
C5 C6 1.4192(18) . ?
C5 C12 1.5434(19) . ?
C6 C7 1.4775(19) . ?
C7 C8 1.3611(19) . ?
C7 C12 1.4200(18) . ?
C9 C10 1.384(2) . ?
C9 C8 1.4275(19) . ?
C9 H9 0.9500 . ?
C10 C11 1.426(2) . ?
C10 H10 0.9500 . ?
C11 C12 1.367(2) . ?
C11 H11 0.9500 . ?
C13 C18 1.3966(19) . ?
C13 C14 1.397(2) . ?
C14 C15 1.388(2) . ?
C14 H14 0.9500 . ?
C15 C16 1.389(2) . ?
C15 H15 0.9500 . ?
C16 C17 1.382(2) . ?
C16 H16 0.9500 . ?
C17 C18 1.390(2) . ?
C17 H17 0.9500 . ?
C18 H18 0.9500 . ?
C19 C24 1.3924(19) . ?
C19 C20 1.3998(19) . ?
C20 C21 1.389(2) . ?
C20 H20 0.9500 . ?
C21 C22 1.388(2) . ?
C21 H21 0.9500 . ?
C22 C23 1.385(2) . ?
C22 H22 0.9500 . ?
C23 C24 1.392(2) . ?
C23 H23 0.9500 . ?
C24 H24 0.9500 . ?
